data_2202511
loop_
_publ_author_name
'M. Subha Nandhini'
'V. Vijayakumar'
'A. Mostad'
'M. Sundaravadivelu'
'S. Natarajan'

_publ_section_title
;
 Ethyl 4-oxo-2,6-diphenyl-4-piperidine-3-carboxylate
;
_journal_issue 11
_journal_name_full 'Acta Crystallographica Section E'
_journal_page_first o1672
_journal_page_last o1674
_journal_paper_doi 10.1107/S1600536803021792
_journal_volume 59
_journal_year 2003
_chemical_formula_iupac 'C20 H21 N O3'
_chemical_formula_moiety 'C20 H21 N O3'
_chemical_formula_sum 'C20 H21 N O3'
_chemical_formula_weight 323.39
_chemical_name_common 3-carbethoxy-2,6-diphenyl-4-piperidone
_chemical_name_systematic
;
Ethyl 4-oxo-2,6-diphenyl-4-piperidine-3-carboxylate
;
_space_group_IT_number 14
_symmetry_cell_setting monoclinic
_symmetry_space_group_name_Hall '-P 2ybc'
_symmetry_space_group_name_H-M 'P 1 21/c 1'
_atom_sites_solution_hydrogens geom
_atom_sites_solution_primary direct
_atom_sites_solution_secondary difmap
_audit_creation_method SHELXL-97
_cell_angle_alpha 90.00
_cell_angle_beta 100.11(3)
_cell_angle_gamma 90.00
_cell_formula_units_Z 8
_cell_length_a 20.261(4)
_cell_length_b 7.5561(15)
_cell_length_c 23.034(5)
_cell_measurement_reflns_used 25
_cell_measurement_temperature 150(2)
_cell_measurement_theta_max 23
_cell_measurement_theta_min 2.5
_cell_volume 3471.6(13)
_computing_cell_refinement SMART
_computing_data_collection 'SMART (Bruker, 1999)'
_computing_data_reduction 'SAINT (Bruker, 1999)'
_computing_molecular_graphics 'PLATON (Spek, 1999)'
_computing_publication_material SHELXL97
_computing_structure_refinement 'SHELXL97 (Sheldrick, 1997)'
_computing_structure_solution 'SHELXS97 (Sheldrick, 1990)'
_diffrn_ambient_temperature 293(2)
_diffrn_detector_area_resol_mean 8
_diffrn_measured_fraction_theta_full 0.920
_diffrn_measured_fraction_theta_max 0.990
_diffrn_measurement_device_type 'Bruker SMART CCD'
_diffrn_measurement_method \w
_diffrn_radiation_monochromator graphite
_diffrn_radiation_source 'fine-focus sealed tube'
_diffrn_radiation_type MoK\a
_diffrn_radiation_wavelength 0.71073
_diffrn_reflns_av_R_equivalents 0.0368
_diffrn_reflns_av_sigmaI/netI 0.0209
_diffrn_reflns_limit_h_max 26
_diffrn_reflns_limit_h_min -26
_diffrn_reflns_limit_k_max 9
_diffrn_reflns_limit_k_min -10
_diffrn_reflns_limit_l_max 30
_diffrn_reflns_limit_l_min -29
_diffrn_reflns_number 31988
_diffrn_reflns_theta_full 28.29
_diffrn_reflns_theta_max 28.29
_diffrn_reflns_theta_min 2.04
_diffrn_standards_decay_% 0
_diffrn_standards_number 0
_exptl_absorpt_coefficient_mu 0.083
_exptl_absorpt_correction_T_max 0.98
_exptl_absorpt_correction_T_min 0.97
_exptl_absorpt_correction_type multi-scan
_exptl_absorpt_process_details '(SADABS; Bruker, 1998)'
_exptl_crystal_colour colourless
_exptl_crystal_density_diffrn 1.237
_exptl_crystal_density_method 'not measured'
_exptl_crystal_description needles
_exptl_crystal_F_000 1376
_exptl_crystal_size_max 0.44
_exptl_crystal_size_mid 0.30
_exptl_crystal_size_min 0.24
_refine_diff_density_max 0.774
_refine_diff_density_min -0.394
_refine_ls_extinction_method none
_refine_ls_goodness_of_fit_ref 1.103
_refine_ls_hydrogen_treatment mixed
_refine_ls_matrix_type full
_refine_ls_number_parameters 463
_refine_ls_number_reflns 8517
_refine_ls_number_restraints 0
_refine_ls_restrained_S_all 1.103
_refine_ls_R_factor_all 0.0872
_refine_ls_R_factor_gt 0.0676
_refine_ls_shift/su_max 0.001
_refine_ls_shift/su_mean 0.000
_refine_ls_structure_factor_coef Fsqd
_refine_ls_weighting_details 'calc w = 1/[\s^2^(Fo^2^)+(0.0659P)^2^+3.4759P] where P = (Fo^2^+2Fc^2^)/3'
_refine_ls_weighting_scheme calc
_refine_ls_wR_factor_gt 0.1661
_refine_ls_wR_factor_ref 0.1830
_reflns_number_gt 6735
_reflns_number_total 8517
_reflns_threshold_expression I>2\s(I)
_cod_data_source_file ci6281.cif
_cod_data_source_block I
_cod_original_cell_volume 3471.6(12)
_cod_original_sg_symbol_H-M 'P 21/c'
_cod_database_code 2202511
_cod_database_fobs_code 2202511

loop_
_symmetry_equiv_pos_as_xyz
'x, y, z'
'-x, y+1/2, -z+1/2'
'-x, -y, -z'
'x, -y-1/2, z-1/2'

loop_
_atom_site_label
_atom_site_fract_x
_atom_site_fract_y
_atom_site_fract_z
_atom_site_U_iso_or_equiv
_atom_site_adp_type
_atom_site_calc_flag
_atom_site_refinement_flags
_atom_site_occupancy
_atom_site_disorder_assembly
_atom_site_disorder_group
_atom_site_type_symbol
O1A 0.21725(7) 0.2643(2) 0.50455(7) 0.0379(4) Uani d . 1 . . O
O2A 0.18143(7) 0.0720(2) 0.38108(7) 0.0369(4) Uani d . 1 . . O
O3A 0.16967(7) 0.3632(2) 0.36209(7) 0.0379(4) Uani d . 1 . . O
N1A 0.39021(8) 0.1854(2) 0.44272(7) 0.0221(3) Uani d . 1 . . N
H1A 0.4221(13) 0.120(3) 0.4308(11) 0.033(6) Uiso d . 1 . . H
C2A 0.32651(9) 0.1455(2) 0.40369(8) 0.0216(3) Uani d . 1 . . C
H2A 0.3141 0.0221 0.4092 0.026 Uiso calc R 1 . . H
C3A 0.27153(9) 0.2702(2) 0.41998(8) 0.0223(4) Uani d . 1 . . C
H3A 0.2817 0.3914 0.4093 0.027 Uiso calc R 1 . . H
C4A 0.26969(9) 0.2655(3) 0.48597(8) 0.0251(4) Uani d . 1 . . C
C5A 0.33729(9) 0.2730(3) 0.52525(8) 0.0252(4) Uani d . 1 . . C
H5A1 0.3324 0.2422 0.5652 0.030 Uiso calc R 1 . . H
H5A2 0.3542 0.3932 0.5259 0.030 Uiso calc R 1 . . H
C6A 0.38857(9) 0.1471(2) 0.50492(7) 0.0205(3) Uani d . 1 . . C
H6A 0.3744 0.0244 0.5088 0.025 Uiso calc R 1 . . H
C7A 0.20290(9) 0.2210(3) 0.38592(8) 0.0266(4) Uani d . 1 . . C
C8A 0.10266(12) 0.3325(4) 0.32770(13) 0.0522(7) Uani d . 1 . . C
H8A1 0.0997 0.2128 0.3122 0.063 Uiso calc R 1 . . H
H8A2 0.0945 0.4139 0.2947 0.063 Uiso calc R 1 . . H
C9A 0.05198(14) 0.3584(5) 0.36525(19) 0.0790(12) Uani d . 1 . . C
H9A1 0.0634 0.2885 0.4004 0.119 Uiso calc R 1 . . H
H9A2 0.0089 0.3226 0.3442 0.119 Uiso calc R 1 . . H
H9A3 0.0505 0.4811 0.3757 0.119 Uiso calc R 1 . . H
C61A 0.45676(9) 0.1756(2) 0.54343(8) 0.0212(3) Uani d . 1 . . C
C62A 0.46760(10) 0.1118(3) 0.60133(8) 0.0277(4) Uani d . 1 . . C
H62A 0.4341 0.0494 0.6150 0.033 Uiso calc R 1 . . H
C63A 0.52865(11) 0.1419(3) 0.63864(9) 0.0332(5) Uani d . 1 . . C
H63A 0.5362 0.0943 0.6805 0.040 Uiso calc R 1 . . H
C64A 0.57893(10) 0.2361(3) 0.61894(10) 0.0338(5) Uani d . 1 . . C
H64A 0.6220 0.2583 0.6457 0.041 Uiso calc R 1 . . H
C65A 0.56878(10) 0.2992(3) 0.56157(10) 0.0338(5) Uani d . 1 . . C
H65A 0.6028 0.3612 0.5480 0.041 Uiso calc R 1 . . H
C66A 0.50745(10) 0.2699(3) 0.52389(9) 0.0279(4) Uani d . 1 . . C
H66A 0.5004 0.3161 0.4837 0.034 Uiso calc R 1 . . H
O1B 0.27828(7) 0.7924(2) -0.02208(7) 0.0389(4) Uani d . 1 . . O
O2B 0.32295(7) 0.5959(2) 0.10127(7) 0.0356(4) Uani d . 1 . . O
O3B 0.33800(7) 0.8913(2) 0.11058(7) 0.0375(4) Uani d . 1 . . O
N1B 0.11295(7) 0.6945(2) 0.04870(7) 0.0216(3) Uani d . 1 . . N
H1B 0.0810(12) 0.621(3) 0.0621(10) 0.027(6) Uiso d . 1 . . H
C2B 0.17907(9) 0.6589(2) 0.08456(8) 0.0215(3) Uani d . 1 . . C
H2B 0.1927 0.5375 0.0773 0.026 Uiso calc R 1 . . H
C21B 0.17636(9) 0.6812(3) 0.14961(8) 0.0241(4) Uani d . 1 . . C
C22B 0.21395(11) 0.5709(3) 0.19125(9) 0.0334(5) Uani d . 1 . . C
H22B 0.2413 0.477 0.1784 0.040 Uiso calc R 1 . . H
C23B 0.21295(13) 0.5927(4) 0.25108(10) 0.0439(6) Uani d . 1 . . C
H23B 0.2385 0.518 0.2786 0.053 Uiso calc R 1 . . H
C25B 0.13694(13) 0.8343(4) 0.22887(10) 0.0408(5) Uani d . 1 . . C
H25B 0.1113 0.921 0.2413 0.049 Uiso calc R 1 . . H
C24B 0.17442(13) 0.7240(4) 0.26981(10) 0.0449(6) Uani d . 1 . . C
H24B 0.17360 0.7390 0.3120 0.054 Uiso calc R 1 . . H
C26B 0.13783(10) 0.8143(3) 0.16881(9) 0.0302(4) Uani d . 1 . . C
H26B 0.1114 0.894 0.1402 0.036 Uiso calc R 1 . . H
C3B 0.23051(9) 0.7907(2) 0.06618(8) 0.0222(4) Uani d . 1 . . C
H3B 0.2200 0.9100 0.0785 0.027 Uiso calc R 1 . . H
C4B 0.22792(9) 0.7910(3) -0.00057(8) 0.0253(4) Uani d . 1 . . C
C5B 0.15838(9) 0.7953(3) -0.03677(8) 0.0260(4) Uani d . 1 . . C
H5B1 0.1608 0.7691 -0.0776 0.031 Uiso calc R 1 . . H
H5B2 0.1399 0.9133 -0.0353 0.031 Uiso calc R 1 . . H
C6B 0.11151(9) 0.6608(2) -0.01433(8) 0.0217(3) Uani d . 1 . . C
H6B 0.1278 0.5407 -0.0194 0.026 Uiso calc R 1 . . H
C61B 0.04106(9) 0.6804(2) -0.04962(8) 0.0230(4) Uani d . 1 . . C
C62B 0.02757(11) 0.6142(3) -0.10716(9) 0.0326(4) Uani d . 1 . . C
H62B 0.0615 0.5550 -0.1230 0.039 Uiso calc R 1 . . H
C63B -0.03609(12) 0.6355(3) -0.14137(10) 0.0393(5) Uani d . 1 . . C
H63B -0.0461 0.5845 -0.1840 0.047 Uiso calc R 1 . . H
C64B -0.08570(10) 0.7235(3) -0.11903(11) 0.0364(5) Uani d . 1 . . C
H64B -0.1314 0.7406 -0.1443 0.044 Uiso calc R 1 . . H
C65B -0.07295(11) 0.7884(3) -0.06216(11) 0.0361(5) Uani d . 1 . . C
H65B -0.1081 0.8487 -0.0462 0.043 Uiso calc R 1 . . H
C66B -0.00948(10) 0.7674(3) -0.02751(9) 0.0297(4) Uani d . 1 . . C
H66B -0.0007 0.8142 0.0123 0.036 Uiso calc R 1 . . H
C7B 0.30141(9) 0.7448(3) 0.09533(8) 0.0261(4) Uani d . 1 . . C
C8B 0.41108(12) 0.8637(4) 0.12857(12) 0.0482(6) Uani d . 1 . . C
H8B1 0.4346 0.9732 0.1240 0.058 Uiso calc R 1 . . H
H8B2 0.4262 0.7749 0.1034 0.058 Uiso calc R 1 . . H
C9B 0.42662(15) 0.8052(5) 0.19077(13) 0.0619(8) Uani d . 1 . . C
H9B1 0.4135 0.8956 0.2157 0.093 Uiso calc R 1 . . H
H9B2 0.4739 0.7838 0.2015 0.093 Uiso calc R 1 . . H
H9B3 0.4025 0.6982 0.1954 0.093 Uiso calc R 1 . . H
C21A 0.33308(9) 0.1748(3) 0.33992(8) 0.0246(4) Uani d . 1 . . C
C22A 0.29630(11) 0.0710(3) 0.29572(9) 0.0357(5) Uani d . 1 . . C
H22A 0.2674 -0.025 0.3063 0.043 Uiso calc R 1 . . H
C23A 0.29985(13) 0.1014(4) 0.23661(10) 0.0473(6) Uani d . 1 . . C
H23A 0.2729 0.028 0.2056 0.057 Uiso calc R 1 . . H
C24A 0.34078(14) 0.2328(4) 0.22134(10) 0.0488(7) Uani d . 1 . . C
H24A 0.34367 0.2542 0.1775 0.059 Uiso calc R 1 . . H
C25A 0.37794(13) 0.3358(4) 0.26481(10) 0.0445(6) Uani d . 1 . . C
H25A 0.4066 0.428 0.2542 0.053 Uiso calc R 1 . . H
C26A 0.37407(11) 0.3075(3) 0.32414(9) 0.0324(4) Uani d . 1 . . C
H26A 0.3988 0.377 0.3529 0.039 Uiso calc R 1 . . H

loop_
_atom_site_aniso_label
_atom_site_aniso_U_11
_atom_site_aniso_U_22
_atom_site_aniso_U_33
_atom_site_aniso_U_12
_atom_site_aniso_U_13
_atom_site_aniso_U_23
O1A 0.0252(7) 0.0568(10) 0.0343(8) 0.0056(7) 0.0120(6) 0.0044(7)
O2A 0.0267(7) 0.0337(8) 0.0492(9) -0.0057(6) 0.0035(6) 0.0016(7)
O3A 0.0269(7) 0.0375(9) 0.0437(9) -0.0016(6) -0.0089(6) 0.0081(7)
N1A 0.0194(7) 0.0277(8) 0.0197(7) 0.0003(6) 0.0048(6) 0.0002(6)
C2A 0.0200(8) 0.0228(9) 0.0217(8) -0.0009(6) 0.0031(6) 0.0000(6)
C3A 0.0192(8) 0.0238(9) 0.0238(8) -0.0004(7) 0.0034(6) 0.0018(7)
C4A 0.0238(8) 0.0256(9) 0.0270(9) 0.0036(7) 0.0074(7) 0.0010(7)
C5A 0.0242(9) 0.0305(10) 0.0214(8) 0.0030(7) 0.0057(7) -0.0015(7)
C6A 0.0203(8) 0.0222(8) 0.0193(8) -0.0003(6) 0.0041(6) 0.0000(6)
C7A 0.0216(8) 0.0312(10) 0.0275(9) -0.0008(7) 0.0058(7) 0.0027(7)
C8A 0.0349(12) 0.0525(16) 0.0605(17) -0.0033(11) -0.0153(11) 0.0103(13)
C9A 0.0321(13) 0.078(2) 0.123(3) -0.0002(14) 0.0011(16) -0.039(2)
C61A 0.0200(8) 0.0194(8) 0.0240(8) 0.0007(6) 0.0031(6) -0.0028(6)
C62A 0.0266(9) 0.0315(10) 0.0244(9) -0.0038(8) 0.0026(7) 0.0014(7)
C63A 0.0352(11) 0.0344(11) 0.0265(10) 0.0009(9) -0.0039(8) -0.0004(8)
C64A 0.0270(9) 0.0300(11) 0.0405(11) 0.0004(8) -0.0049(8) -0.0061(9)
C65A 0.0235(9) 0.0333(11) 0.0438(12) -0.0068(8) 0.0039(8) -0.0007(9)
C66A 0.0249(9) 0.0296(10) 0.0292(9) -0.0020(7) 0.0045(7) 0.0014(8)
O1B 0.0263(7) 0.0597(11) 0.0332(8) -0.0070(7) 0.0120(6) -0.0046(7)
O2B 0.0231(7) 0.0312(8) 0.0514(9) 0.0038(6) 0.0033(6) -0.0046(7)
O3B 0.0285(7) 0.0298(8) 0.0485(9) -0.0013(6) -0.0091(6) -0.0011(7)
N1B 0.0183(7) 0.0268(8) 0.0200(7) -0.0006(6) 0.0038(5) 0.0012(6)
C2B 0.0197(8) 0.0213(8) 0.0229(8) 0.0014(6) 0.0027(6) 0.0011(6)
C21B 0.0236(8) 0.0254(9) 0.0230(8) -0.0036(7) 0.0028(7) 0.0008(7)
C22B 0.0292(10) 0.0386(12) 0.0306(10) -0.0014(9) 0.0006(8) 0.0082(9)
C23B 0.0437(12) 0.0587(16) 0.0267(10) -0.0088(11) -0.0013(9) 0.0137(10)
C25B 0.0454(13) 0.0475(14) 0.0322(11) -0.0079(11) 0.0141(10) -0.0109(10)
C24B 0.0526(14) 0.0594(16) 0.0229(10) -0.0187(12) 0.0074(9) -0.0002(10)
C26B 0.0322(10) 0.0309(10) 0.0278(10) -0.0001(8) 0.0066(8) -0.0005(8)
C3B 0.0199(8) 0.0226(9) 0.0239(8) -0.0003(7) 0.0032(6) -0.0005(7)
C4B 0.0225(8) 0.0268(9) 0.0273(9) -0.0029(7) 0.0059(7) -0.0004(7)
C5B 0.0243(9) 0.0326(10) 0.0218(8) -0.0021(8) 0.0058(7) 0.0019(7)
C6B 0.0202(8) 0.0234(9) 0.0217(8) 0.0016(7) 0.0039(6) -0.0008(6)
C61B 0.0225(8) 0.0213(9) 0.0246(9) -0.0005(7) 0.0026(7) 0.0009(7)
C62B 0.0315(10) 0.0356(11) 0.0291(10) 0.0036(9) 0.0005(8) -0.0064(8)
C63B 0.0391(12) 0.0386(12) 0.0351(11) 0.0002(10) -0.0076(9) -0.0053(9)
C64B 0.0254(9) 0.0323(11) 0.0462(12) -0.0011(8) -0.0082(9) 0.0050(9)
C65B 0.0248(9) 0.0374(12) 0.0455(12) 0.0041(9) 0.0047(9) 0.0018(9)
C66B 0.0243(9) 0.0335(11) 0.0316(10) 0.0025(8) 0.0056(8) -0.0003(8)
C7B 0.0205(8) 0.0305(10) 0.0272(9) -0.0001(7) 0.0036(7) -0.0024(7)
C8B 0.0337(12) 0.0439(14) 0.0615(16) -0.0062(10) -0.0068(11) 0.0055(12)
C9B 0.0525(16) 0.075(2) 0.0520(16) 0.0129(15) -0.0085(13) -0.0038(15)
C21A 0.0228(8) 0.0282(9) 0.0224(8) 0.0054(7) 0.0032(7) -0.0004(7)
C22A 0.0308(10) 0.0448(13) 0.0304(10) 0.0010(9) 0.0026(8) -0.0100(9)
C23A 0.0428(13) 0.0715(18) 0.0252(10) 0.0105(13) -0.0005(9) -0.0131(11)
C24A 0.0526(14) 0.0718(19) 0.0226(10) 0.0230(13) 0.0081(10) 0.0053(11)
C25A 0.0502(14) 0.0503(15) 0.0358(12) 0.0093(12) 0.0159(10) 0.0165(11)
C26A 0.0386(11) 0.0320(11) 0.0270(10) 0.0010(9) 0.0069(8) 0.0047(8)

loop_
_atom_type_symbol
_atom_type_description
_atom_type_scat_dispersion_real
_atom_type_scat_dispersion_imag
_atom_type_scat_source
C C 0.0033 0.0016 'International Tables Vol C Tables 4.2.6.8 and 6.1.1.4'
H H 0.0000 0.0000 'International Tables Vol C Tables 4.2.6.8 and 6.1.1.4'
N N 0.0061 0.0033 'International Tables Vol C Tables 4.2.6.8 and 6.1.1.4'
O O 0.0106 0.0060 'International Tables Vol C Tables 4.2.6.8 and 6.1.1.4'

loop_
_geom_angle_atom_site_label_1
_geom_angle_atom_site_label_2
_geom_angle_atom_site_label_3
_geom_angle
_geom_angle_publ_flag
C7A O3A C8A 116.57(18) ?
C6A N1A C2A 112.88(14) ?
C6A N1A H1A 109.3(16) ?
C2A N1A H1A 107.6(16) ?
N1A C2A C21A 110.25(15) ?
N1A C2A C3A 108.54(14) ?
C21A C2A C3A 109.55(14) ?
N1A C2A H2A 109.5 ?
C21A C2A H2A 109.5 ?
C3A C2A H2A 109.5 ?
C7A C3A C4A 109.17(15) ?
C7A C3A C2A 110.93(15) ?
C4A C3A C2A 111.71(14) ?
C7A C3A H3A 108.3 ?
C4A C3A H3A 108.3 ?
C2A C3A H3A 108.3 ?
O1A C4A C5A 123.33(18) ?
O1A C4A C3A 121.81(17) ?
C5A C4A C3A 114.77(15) ?
C4A C5A C6A 112.65(15) ?
C4A C5A H5A1 109.1 ?
C6A C5A H5A1 109.1 ?
C4A C5A H5A2 109.1 ?
C6A C5A H5A2 109.1 ?
H5A1 C5A H5A2 107.8 ?
N1A C6A C61A 111.56(14) ?
N1A C6A C5A 107.88(14) ?
C61A C6A C5A 109.11(14) ?
N1A C6A H6A 109.4 ?
C61A C6A H6A 109.4 ?
C5A C6A H6A 109.4 ?
O2A C7A O3A 124.53(18) ?
O2A C7A C3A 124.04(18) ?
O3A C7A C3A 111.43(17) ?
O3A C8A C9A 109.8(2) ?
O3A C8A H8A1 109.7 ?
C9A C8A H8A1 109.7 ?
O3A C8A H8A2 109.7 ?
C9A C8A H8A2 109.7 ?
H8A1 C8A H8A2 108.2 ?
C8A C9A H9A1 109.5 ?
C8A C9A H9A2 109.5 ?
H9A1 C9A H9A2 109.5 ?
C8A C9A H9A3 109.5 ?
H9A1 C9A H9A3 109.5 ?
H9A2 C9A H9A3 109.5 ?
C66A C61A C62A 118.99(17) yes
C66A C61A C6A 122.12(16) ?
C62A C61A C6A 118.82(16) ?
C63A C62A C61A 120.33(19) ?
C63A C62A H62A 119.8 ?
C61A C62A H62A 119.8 ?
C64A C63A C62A 120.41(19) ?
C64A C63A H63A 119.8 ?
C62A C63A H63A 119.8 ?
C63A C64A C65A 119.69(19) ?
C63A C64A H64A 120.2 ?
C65A C64A H64A 120.2 ?
C64A C65A C66A 120.2(2) ?
C64A C65A H65A 119.9 ?
C66A C65A H65A 119.9 ?
C61A C66A C65A 120.38(19) ?
C61A C66A H66A 119.8 ?
C65A C66A H66A 119.8 ?
C7B O3B C8B 115.84(17) ?
C6B N1B C2B 112.43(14) ?
C6B N1B H1B 109.0(14) ?
C2B N1B H1B 108.4(14) ?
N1B C2B C21B 110.30(15) ?
N1B C2B C3B 108.56(14) ?
C21B C2B C3B 109.87(14) ?
N1B C2B H2B 109.4 ?
C21B C2B H2B 109.4 ?
C3B C2B H2B 109.4 ?
C22B C21B C26B 118.89(19) yes
C22B C21B C2B 120.21(18) ?
C26B C21B C2B 120.88(17) ?
C23B C22B C21B 120.7(2) ?
C23B C22B H22B 119.7 ?
C21B C22B H22B 119.7 ?
C24B C23B C22B 120.2(2) ?
C24B C23B H23B 119.9 ?
C22B C23B H23B 119.9 ?
C24B C25B C26B 120.7(2) ?
C24B C25B H25B 119.7 ?
C26B C25B H25B 119.7 ?
C23B C24B C25B 119.6(2) ?
C23B C24B H24B 120.2 ?
C25B C24B H24B 120.2 ?
C21B C26B C25B 119.9(2) ?
C21B C26B H26B 120.0 ?
C25B C26B H26B 120.0 ?
C7B C3B C4B 107.96(15) ?
C7B C3B C2B 111.20(15) ?
C4B C3B C2B 111.64(14) ?
C7B C3B H3B 108.7 ?
C4B C3B H3B 108.7 ?
C2B C3B H3B 108.7 ?
O1B C4B C5B 123.17(18) ?
O1B C4B C3B 121.95(17) ?
C5B C4B C3B 114.85(15) ?
C4B C5B C6B 111.81(15) ?
C4B C5B H5B1 109.3 ?
C6B C5B H5B1 109.3 ?
C4B C5B H5B2 109.3 ?
C6B C5B H5B2 109.3 ?
H5B1 C5B H5B2 107.9 ?
N1B C6B C61B 111.42(15) ?
N1B C6B C5B 108.10(15) ?
C61B C6B C5B 109.42(15) ?
N1B C6B H6B 109.3 ?
C61B C6B H6B 109.3 ?
C5B C6B H6B 109.3 ?
C66B C61B C62B 118.93(18) yes
C66B C61B C6B 122.29(17) ?
C62B C61B C6B 118.74(17) ?
C63B C62B C61B 120.0(2) ?
C63B C62B H62B 120.0 ?
C61B C62B H62B 120.0 ?
C64B C63B C62B 120.4(2) ?
C64B C63B H63B 119.8 ?
C62B C63B H63B 119.8 ?
C63B C64B C65B 119.92(19) ?
C63B C64B H64B 120.0 ?
C65B C64B H64B 120.0 ?
C64B C65B C66B 120.1(2) ?
C64B C65B H65B 120.0 ?
C66B C65B H65B 120.0 ?
C61B C66B C65B 120.6(2) ?
C61B C66B H66B 119.7 ?
C65B C66B H66B 119.7 ?
O2B C7B O3B 124.52(17) ?
O2B C7B C3B 124.04(17) ?
O3B C7B C3B 111.34(16) ?
O3B C8B C9B 110.2(2) ?
O3B C8B H8B1 109.6 ?
C9B C8B H8B1 109.6 ?
O3B C8B H8B2 109.6 ?
C9B C8B H8B2 109.6 ?
H8B1 C8B H8B2 108.1 ?
C8B C9B H9B1 109.5 ?
C8B C9B H9B2 109.5 ?
H9B1 C9B H9B2 109.5 ?
C8B C9B H9B3 109.5 ?
H9B1 C9B H9B3 109.5 ?
H9B2 C9B H9B3 109.5 ?
C26A C21A C22A 118.83(19) yes
C26A C21A C2A 121.14(17) ?
C22A C21A C2A 120.00(18) ?
C21A C22A C23A 120.6(2) ?
C21A C22A H22A 119.7 ?
C23A C22A H22A 119.7 ?
C24A C23A C22A 120.3(2) ?
C24A C23A H23A 119.9 ?
C22A C23A H23A 119.9 ?
C23A C24A C25A 119.8(2) ?
C23A C24A H24A 120.1 ?
C25A C24A H24A 120.1 ?
C24A C25A C26A 120.3(2) ?
C24A C25A H25A 119.9 ?
C26A C25A H25A 119.9 ?
C21A C26A C25A 120.3(2) ?
C21A C26A H26A 119.9 ?
C25A C26A H26A 119.9 ?

loop_
_geom_bond_atom_site_label_1
_geom_bond_atom_site_label_2
_geom_bond_site_symmetry_2
_geom_bond_distance
_geom_bond_publ_flag
O1A C4A . 1.213(2) yes
O2A C7A . 1.205(3) yes
O3A C7A . 1.334(2) yes
O3A C8A . 1.465(3) yes
N1A C6A . 1.468(2) yes
N1A C2A . 1.469(2) yes
N1A H1A . 0.90(3) ?
C2A C21A . 1.514(2) yes
C2A C3A . 1.554(2) yes
C2A H2A . 0.98 ?
C3A C7A . 1.518(2) ?
C3A C4A . 1.527(3) ?
C3A H3A . 0.98 ?
C4A C5A . 1.504(3) ?
C5A C6A . 1.541(2) yes
C5A H5A1 . 0.97 ?
C5A H5A2 . 0.97 ?
C6A C61A . 1.520(2) yes
C6A H6A . 0.98 ?
C8A C9A . 1.467(5) ?
C8A H8A1 . 0.97 ?
C8A H8A2 . 0.97 ?
C9A H9A1 . 0.96 ?
C9A H9A2 . 0.96 ?
C9A H9A3 . 0.96 ?
C61A C66A . 1.388(3) ?
C61A C62A . 1.399(3) ?
C62A C63A . 1.395(3) ?
C62A H62A . 0.93 ?
C63A C64A . 1.383(3) ?
C63A H63A . 1.02 ?
C64A C65A . 1.386(3) ?
C64A H64A . 0.99 ?
C65A C66A . 1.403(3) ?
C65A H65A . 0.93 ?
C66A H66A . 0.98 ?
O1B C4B . 1.210(2) yes
O2B C7B . 1.206(3) yes
O3B C7B . 1.344(2) yes
O3B C8B . 1.481(3) yes
N1B C6B . 1.469(2) yes
N1B C2B . 1.470(2) yes
N1B H1B . 0.95(2) ?
C2B C21B . 1.518(3) yes
C2B C3B . 1.553(2) yes
C2B H2B . 0.98 ?
C21B C22B . 1.392(3) ?
C21B C26B . 1.392(3) ?
C22B C23B . 1.391(3) ?
C22B H22B . 0.98 ?
C23B C24B . 1.378(4) ?
C23B H23B . 0.94 ?
C25B C24B . 1.382(4) ?
C25B C26B . 1.395(3) ?
C25B H25B . 0.91 ?
C24B H24B . 0.98 ?
C26B H26B . 0.98 ?
C3B C7B . 1.515(2) ?
C3B C4B . 1.529(3) ?
C3B H3B . 0.98 ?
C4B C5B . 1.506(3) ?
C5B C6B . 1.541(3) yes
C5B H5B1 . 0.97 ?
C5B H5B2 . 0.97 ?
C6B C61B . 1.521(2) yes
C6B H6B . 0.98 ?
C61B C66B . 1.387(3) ?
C61B C62B . 1.398(3) ?
C62B C63B . 1.398(3) ?
C62B H62B . 0.95 ?
C63B C64B . 1.378(3) ?
C63B H63B . 1.04 ?
C64B C65B . 1.380(3) ?
C64B H64B . 1.01 ?
C65B C66B . 1.398(3) ?
C65B H65B . 0.97 ?
C66B H66B . 0.97 ?
C8B C9B . 1.479(4) ?
C8B H8B1 . 0.97 ?
C8B H8B2 . 0.97 ?
C9B H9B1 . 0.96 ?
C9B H9B2 . 0.96 ?
C9B H9B3 . 0.96 ?
C21A C26A . 1.390(3) ?
C21A C22A . 1.393(3) ?
C22A C23A . 1.395(3) ?
C22A H22A . 0.99 ?
C23A C24A . 1.378(4) ?
C23A H23A . 0.99 ?
C24A C25A . 1.383(4) ?
C24A H24A . 1.03 ?
C25A C26A . 1.399(3) ?
C25A H25A . 0.96 ?
C26A H26A . 0.92 ?

loop_
_geom_hbond_atom_site_label_D
_geom_hbond_atom_site_label_H
_geom_hbond_atom_site_label_A
_geom_hbond_site_symmetry_A
_geom_hbond_distance_DH
_geom_hbond_distance_HA
_geom_hbond_distance_DA
_geom_hbond_angle_DHA
C6A H6A O2B 4_566 0.98 2.69 3.332(2) 124
C6B H6B O2A 4_565 0.98 2.83 3.479(2) 124
C62A H62A O2B 4_566 0.93 2.48 3.324(3) 153
C62B H62B O2A 4_565 0.95 2.60 3.474(3) 154
C65A H65A O1B 2_645 0.93 2.63 3.380(3) 138
C65B H65B O1A 2 0.97 2.64 3.421(3) 138
N1A H1A Cg3 3_656 0.90(3) 2.78(2) 3.586(2) 151(2)
N1B H1B Cg4 3_565 0.95(2) 2.80(2) 3.677(2) 155(2)
C9A H9A3 Cg4 4_576 0.96 3.04 3.911(4) 151
C8B H8B1 Cg3 4_575 0.97 3.21 4.159(2) 167
C23A H23A Cg2 1_545 0.99 3.17 3.906(3) 133
C23B H23B Cg1 . 0.94 3.10 3.848(3) 139
C63B H63B Cg2 3_565 1.04 3.37 3.928(3) 115

loop_
_geom_torsion_atom_site_label_1
_geom_torsion_atom_site_label_2
_geom_torsion_atom_site_label_3
_geom_torsion_atom_site_label_4
_geom_torsion
_geom_torsion_publ_flag
C6A N1A C2A C21A -175.78(15) ?
C6A N1A C2A C3A 64.23(19) ?
N1A C2A C3A C7A -173.45(14) ?
C21A C2A C3A C7A 66.11(19) ?
N1A C2A C3A C4A -51.40(19) ?
C21A C2A C3A C4A -171.83(15) ?
C7A C3A C4A O1A -15.9(3) ?
C2A C3A C4A O1A -138.9(2) ?
C7A C3A C4A C5A 167.49(16) ?
C2A C3A C4A C5A 44.4(2) ?
O1A C4A C5A C6A 137.7(2) ?
C3A C4A C5A C6A -45.7(2) ?
C2A N1A C6A C61A 175.38(15) ?
C2A N1A C6A C5A -64.79(19) ?
C4A C5A C6A N1A 53.4(2) ?
C4A C5A C6A C61A 174.78(15) ?
C8A O3A C7A O2A -0.2(3) ?
C8A O3A C7A C3A 179.67(19) ?
C4A C3A C7A O2A -76.3(2) ?
C2A C3A C7A O2A 47.2(3) ?
C4A C3A C7A O3A 103.79(18) ?
C2A C3A C7A O3A -132.69(17) ?
C7A O3A C8A C9A 94.7(3) y
N1A C6A C61A C66A 15.8(2) ?
C5A C6A C61A C66A -103.3(2) ?
N1A C6A C61A C62A -167.30(17) ?
C5A C6A C61A C62A 73.6(2) ?
C66A C61A C62A C63A -0.4(3) ?
C6A C61A C62A C63A -177.39(18) ?
C61A C62A C63A C64A 0.5(3) ?
C62A C63A C64A C65A -0.7(3) ?
C63A C64A C65A C66A 0.9(3) ?
C62A C61A C66A C65A 0.6(3) ?
C6A C61A C66A C65A 177.49(18) ?
C64A C65A C66A C61A -0.9(3) ?
C6B N1B C2B C21B -175.40(15) ?
C6B N1B C2B C3B 64.17(19) ?
N1B C2B C21B C22B 144.10(18) ?
C3B C2B C21B C22B -96.3(2) ?
N1B C2B C21B C26B -37.5(2) ?
C3B C2B C21B C26B 82.1(2) ?
C26B C21B C22B C23B 0.2(3) ?
C2B C21B C22B C23B 178.63(19) ?
C21B C22B C23B C24B 0.1(3) ?
C22B C23B C24B C25B -0.2(4) ?
C26B C25B C24B C23B -0.1(4) ?
C22B C21B C26B C25B -0.6(3) ?
C2B C21B C26B C25B -178.95(19) ?
C24B C25B C26B C21B 0.5(3) ?
N1B C2B C3B C7B -172.06(15) ?
C21B C2B C3B C7B 67.25(19) ?
N1B C2B C3B C4B -51.41(19) ?
C21B C2B C3B C4B -172.10(15) ?
C7B C3B C4B O1B -14.4(3) ?
C2B C3B C4B O1B -137.0(2) ?
C7B C3B C4B C5B 167.43(16) ?
C2B C3B C4B C5B 44.9(2) ?
O1B C4B C5B C6B 135.4(2) ?
C3B C4B C5B C6B -46.5(2) ?
C2B N1B C6B C61B 174.20(15) ?
C2B N1B C6B C5B -65.54(19) ?
C4B C5B C6B N1B 54.4(2) ?
C4B C5B C6B C61B 175.96(16) ?
N1B C6B C61B C66B 17.1(3) ?
C5B C6B C61B C66B -102.4(2) ?
N1B C6B C61B C62B -165.42(18) ?
C5B C6B C61B C62B 75.1(2) ?
C66B C61B C62B C63B -0.3(3) ?
C6B C61B C62B C63B -177.9(2) ?
C61B C62B C63B C64B 0.8(4) ?
C62B C63B C64B C65B -1.2(4) ?
C63B C64B C65B C66B 1.0(4) ?
C62B C61B C66B C65B 0.1(3) ?
C6B C61B C66B C65B 177.60(19) ?
C64B C65B C66B C61B -0.5(3) ?
C8B O3B C7B O2B 8.0(3) ?
C8B O3B C7B C3B -168.45(18) ?
C4B C3B C7B O2B -82.0(2) ?
C2B C3B C7B O2B 40.8(3) ?
C4B C3B C7B O3B 94.48(19) ?
C2B C3B C7B O3B -142.73(17) ?
C7B O3B C8B C9B -81.2(3) y
N1A C2A C21A C26A -33.7(2) ?
C3A C2A C21A C26A 85.7(2) ?
N1A C2A C21A C22A 148.08(18) ?
C3A C2A C21A C22A -92.5(2) ?
C26A C21A C22A C23A -0.9(3) ?
C2A C21A C22A C23A 177.4(2) ?
C21A C22A C23A C24A 1.1(4) ?
C22A C23A C24A C25A -0.6(4) ?
C23A C24A C25A C26A -0.1(4) ?
C22A C21A C26A C25A 0.2(3) ?
C2A C21A C26A C25A -178.10(19) ?
C24A C25A C26A C21A 0.3(4) ?

loop_
_cod_related_entry_id
_cod_related_entry_database
_cod_related_entry_code
1 ChemSpider 21132486
